data_4348709
loop_
_publ_author_name
'Milin, Eric'
'Bela\"id, Sabrina'
'Patinec, V\'eronique'
'Triki, Smail'
'Chastanet, Guillaume'
'Marchivie, Mathieu'

_publ_section_title
;
 Dinuclear Spin-Crossover Complexes Based on Tetradentate and Bridging
 Cyanocarbanion Ligands.
;
_journal_issue 17
_journal_name_full 'Inorganic chemistry'
_journal_page_first 9038
_journal_page_last 9046
_journal_paper_doi 10.1021/acs.inorgchem.6b01542
_journal_volume 55
_journal_year 2016
_chemical_formula_moiety 'C56 H36 Fe2 N20'
_chemical_formula_sum 'C56 H36 Fe2 N20'
_chemical_formula_weight 1100.74
_space_group_crystal_system monoclinic
_space_group_IT_number 14
_space_group_name_Hall '-P 2yn'
_space_group_name_H-M_alt 'P 1 21/n 1'
_atom_sites_solution_hydrogens geom
_audit_creation_date 2015-12-22
_audit_creation_method
;
Olex2 1.2
(compiled Sep 16 2015 11:44:03 for OlexSys, GUI svn.r5103)
;
_cell_angle_alpha 90
_cell_angle_beta 105.119(8)
_cell_angle_gamma 90
_cell_formula_units_Z 2
_cell_length_a 11.462(4)
_cell_length_b 17.0600(10)
_cell_length_c 13.7882(5)
_cell_measurement_reflns_used 4689
_cell_measurement_temperature 315
_cell_measurement_theta_max 25.249
_cell_measurement_theta_min 3.597
_cell_volume 2602.8(9)
_computing_molecular_graphics 'Olex2 (Dolomanov et al., 2009)'
_computing_publication_material 'Olex2 (Dolomanov et al., 2009)'
_computing_structure_refinement 'ShelXL (Sheldrick, 2015)'
_computing_structure_solution 'ShelXT (Sheldrick, 2015)'
_diffrn_ambient_temperature 315
_diffrn_detector_area_resol_mean 8
_diffrn_measured_fraction_theta_full 0.995
_diffrn_measured_fraction_theta_max 0.995
_diffrn_measurement_device_type 'Bruker SMART APEX CCD area detector'
_diffrn_measurement_method '\w and \f scans'
_diffrn_radiation_monochromator graphite
_diffrn_radiation_type MoK\a
_diffrn_radiation_wavelength 0.71073
_diffrn_reflns_av_R_equivalents 0.0797
_diffrn_reflns_av_unetI/netI 0.1063
_diffrn_reflns_Laue_measured_fraction_full 0.995
_diffrn_reflns_Laue_measured_fraction_max 0.995
_diffrn_reflns_limit_h_max 13
_diffrn_reflns_limit_h_min -11
_diffrn_reflns_limit_k_max 20
_diffrn_reflns_limit_k_min -19
_diffrn_reflns_limit_l_max 16
_diffrn_reflns_limit_l_min -15
_diffrn_reflns_number 17554
_diffrn_reflns_point_group_measured_fraction_full 0.995
_diffrn_reflns_point_group_measured_fraction_max 0.995
_diffrn_reflns_theta_full 25.242
_diffrn_reflns_theta_max 25.251
_diffrn_reflns_theta_min 3.593
_diffrn_source 'sealed tube'
_exptl_absorpt_coefficient_mu 0.618
_exptl_absorpt_correction_T_max 0.7453
_exptl_absorpt_correction_T_min 0.6420
_exptl_absorpt_correction_type multi-scan
_exptl_absorpt_process_details
;
SADABS-2008/1 (Bruker,2008) was used for absorption correction.
wR2(int) was 0.0727 before and 0.0643 after correction.
The Ratio of minimum to maximum transmission is 0.8614.
The \l/2 correction factor is 0.0015.
;
_exptl_crystal_colour red
_exptl_crystal_colour_primary red
_exptl_crystal_density_diffrn 1.405
_exptl_crystal_description prism
_exptl_crystal_F_000 1128
_exptl_crystal_size_max 0.2
_exptl_crystal_size_mid 0.15
_exptl_crystal_size_min 0.1
_refine_diff_density_max 0.307
_refine_diff_density_min -0.217
_refine_diff_density_rms 0.053
_refine_ls_extinction_method none
_refine_ls_goodness_of_fit_ref 1.028
_refine_ls_hydrogen_treatment constr
_refine_ls_matrix_type full
_refine_ls_number_parameters 352
_refine_ls_number_reflns 4698
_refine_ls_number_restraints 0
_refine_ls_restrained_S_all 1.028
_refine_ls_R_factor_all 0.1296
_refine_ls_R_factor_gt 0.0563
_refine_ls_shift/su_max 0.001
_refine_ls_shift/su_mean 0.000
_refine_ls_structure_factor_coef Fsqd
_refine_ls_weighting_details 'w=1/[\s^2^(Fo^2^)+(0.0263P)^2^+0.8923P] where P=(Fo^2^+2Fc^2^)/3'
_refine_ls_weighting_scheme calc
_refine_ls_wR_factor_gt 0.0795
_refine_ls_wR_factor_ref 0.0944
_reflns_Friedel_coverage 0.000
_reflns_number_gt 2633
_reflns_number_total 4698
_reflns_threshold_expression 'I > 2\s(I)'
_cod_data_source_file ic6b01542_si_002.cif
_cod_data_source_block compound1p-315K
_cod_depositor_comments
;

2021-04-15
Z value and formula fixed to values more according to usual
chemical conventions.                 miguel
;
_cod_original_formula_sum 'C112 H72 Fe4 N40'
_cod_original_formula_weight 2201.49
_cod_original_formula_moiety '2(C56 H36 Fe2 N20)'
_cod_original_formula_units_Z 1
_cod_database_code 4348709
_shelxl_version_number 2013-4
_shelx_space_group_comment
;
The symmetry employed for this shelxl refinement is uniquely defined
by the following loop, which should always be used as a source of
symmetry information in preference to the above space-group names.
They are only intended as comments.
;
_shelx_estimated_absorpt_t_max 0.941
_shelx_estimated_absorpt_t_min 0.886
_olex2_refinement_description
;
1. Fixed Uiso
 At 1.2 times of:
  All C(H) groups, All C(H,H) groups
2.a Secondary CH2 refined with riding coordinates:
 C00P(H00A,H00B), C00X(H00C,H00D), C011(H01A,H01B)
2.b Aromatic/amide H refined with riding coordinates:
 C00I(H00I), C00K(H00K), C00N(H00N), C00S(H00S), C00U(H00U), C00V(H00V),
 C00W(H00W), C00Y(H00Y), C00Z(H00Z), C010(H010), C012(H012), C013(H013)
;
_olex2_submission_special_instructions 'No special instructions were received'

loop_
_space_group_symop_operation_xyz
'x, y, z'
'-x+1/2, y+1/2, -z+1/2'
'-x, -y, -z'
'x-1/2, -y-1/2, z-1/2'

loop_
_atom_site_label
_atom_site_type_symbol
_atom_site_fract_x
_atom_site_fract_y
_atom_site_fract_z
_atom_site_U_iso_or_equiv
_atom_site_adp_type
_atom_site_occupancy
_atom_site_site_symmetry_order
_atom_site_calc_flag
_atom_site_refinement_flags_posn
Fe01 Fe 0.87696(4) 0.64595(3) 0.31672(3) 0.04104(17) Uani 1 1 d .
N002 N 1.1771(2) 0.40827(15) 0.5785(2) 0.0446(7) Uani 1 1 d .
N003 N 1.0287(3) 0.58881(16) 0.3672(2) 0.0468(8) Uani 1 1 d .
N004 N 0.7291(3) 0.70945(15) 0.26812(19) 0.0449(7) Uani 1 1 d .
N005 N 0.9483(2) 0.73896(15) 0.3962(2) 0.0443(7) Uani 1 1 d .
N006 N 0.8261(3) 0.56434(16) 0.21210(19) 0.0474(7) Uani 1 1 d .
N007 N 0.9331(3) 0.69898(16) 0.20762(19) 0.0482(7) Uani 1 1 d .
C008 C 1.1099(4) 0.5478(2) 0.3986(2) 0.0395(9) Uani 1 1 d .
C009 C 1.3776(3) 0.4272(2) 0.3978(2) 0.0476(9) Uani 1 1 d .
C00A C 1.3077(3) 0.49440(19) 0.3937(2) 0.0447(9) Uani 1 1 d .
C00B C 1.2059(3) 0.49551(19) 0.4352(2) 0.0403(8) Uani 1 1 d .
C00C C 1.1932(3) 0.4462(2) 0.5141(3) 0.0400(8) Uani 1 1 d .
C00D C 1.3176(3) 0.6397(2) 0.3775(3) 0.0526(9) Uani 1 1 d .
C00E C 1.4960(4) 0.4313(2) 0.3840(2) 0.0515(10) Uani 1 1 d .
N00F N 1.5916(3) 0.43274(19) 0.3722(2) 0.0723(10) Uani 1 1 d .
N00G N 1.3066(3) 0.7026(2) 0.4034(3) 0.0782(11) Uani 1 1 d .
C00H C 1.3353(3) 0.5629(2) 0.3445(2) 0.0484(9) Uani 1 1 d .
C00I C 0.9313(3) 0.7637(2) 0.4832(3) 0.0557(10) Uani 1 1 d .
H00I H 0.8824 0.7342 0.5135 0.067 Uiso 1 1 calc R
C00J C 1.3375(4) 0.3519(3) 0.4155(3) 0.0623(10) Uani 1 1 d .
C00K C 0.7504(3) 0.5049(2) 0.2113(3) 0.0567(10) Uani 1 1 d .
H00K H 0.7118 0.5013 0.2627 0.068 Uiso 1 1 calc R
C00L C 1.0181(3) 0.7824(2) 0.3523(3) 0.0517(10) Uani 1 1 d .
N00M N 1.3079(4) 0.2886(2) 0.4272(3) 0.0982(14) Uani 1 1 d .
C00N C 0.6366(4) 0.7166(2) 0.3104(3) 0.0603(10) Uani 1 1 d .
H00N H 0.6319 0.6816 0.3610 0.072 Uiso 1 1 calc R
C00O C 1.3882(4) 0.5568(2) 0.2636(3) 0.0683(12) Uani 1 1 d .
C00P C 0.9679(4) 0.6355(2) 0.1462(3) 0.0658(11) Uani 1 1 d .
H00A H 1.0487 0.6169 0.1786 0.079 Uiso 1 1 calc R
H00B H 0.9677 0.6555 0.0803 0.079 Uiso 1 1 calc R
C00Q C 0.7333(3) 0.7601(2) 0.1948(3) 0.0497(10) Uani 1 1 d .
C00R C 0.8793(3) 0.5696(2) 0.1360(3) 0.0565(10) Uani 1 1 d .
C00S C 0.6498(4) 0.8191(2) 0.1650(3) 0.0674(12) Uani 1 1 d .
H00S H 0.6571 0.8546 0.1158 0.081 Uiso 1 1 calc R
N00T N 1.4260(4) 0.5506(2) 0.1947(3) 0.1099(15) Uani 1 1 d .
C00U C 0.9832(4) 0.8310(3) 0.5299(3) 0.0750(13) Uani 1 1 d .
H00U H 0.9699 0.8466 0.5907 0.090 Uiso 1 1 calc R
C00V C 1.0718(4) 0.8507(2) 0.3948(4) 0.0739(12) Uani 1 1 d .
H00V H 1.1189 0.8802 0.3627 0.089 Uiso 1 1 calc R
C00W C 0.5489(4) 0.7726(3) 0.2830(3) 0.0731(12) Uani 1 1 d .
H00W H 0.4860 0.7753 0.3139 0.088 Uiso 1 1 calc R
C00X C 1.0368(3) 0.7492(2) 0.2574(3) 0.0600(11) Uani 1 1 d .
H00C H 1.0451 0.7915 0.2126 0.072 Uiso 1 1 calc R
H00D H 1.1106 0.7185 0.2723 0.072 Uiso 1 1 calc R
C00Y C 0.7273(4) 0.4487(2) 0.1374(4) 0.0753(13) Uani 1 1 d .
H00Y H 0.6761 0.4070 0.1405 0.090 Uiso 1 1 calc R
C00Z C 1.0550(4) 0.8748(3) 0.4851(4) 0.0834(14) Uani 1 1 d .
H00Z H 1.0919 0.9203 0.5156 0.100 Uiso 1 1 calc R
C010 C 0.5554(4) 0.8248(3) 0.2090(4) 0.0803(13) Uani 1 1 d .
H010 H 0.4969 0.8634 0.1888 0.096 Uiso 1 1 calc R
C011 C 0.8303(3) 0.7448(2) 0.1437(3) 0.0588(11) Uani 1 1 d .
H01A H 0.8606 0.7944 0.1260 0.071 Uiso 1 1 calc R
H01B H 0.7965 0.7161 0.0821 0.071 Uiso 1 1 calc R
C012 C 0.7793(5) 0.4544(3) 0.0599(4) 0.0870(15) Uani 1 1 d .
H012 H 0.7638 0.4171 0.0089 0.104 Uiso 1 1 calc R
C013 C 0.8550(4) 0.5158(3) 0.0582(3) 0.0781(13) Uani 1 1 d .
H013 H 0.8901 0.5215 0.0049 0.094 Uiso 1 1 calc R

loop_
_atom_site_aniso_label
_atom_site_aniso_U_11
_atom_site_aniso_U_22
_atom_site_aniso_U_33
_atom_site_aniso_U_23
_atom_site_aniso_U_13
_atom_site_aniso_U_12
Fe01 0.0430(3) 0.0443(3) 0.0388(3) 0.0073(3) 0.0160(2) -0.0004(3)
N002 0.0426(19) 0.0483(18) 0.0468(17) 0.0089(15) 0.0188(14) 0.0061(15)
N003 0.051(2) 0.0476(19) 0.0471(17) 0.0090(15) 0.0220(16) -0.0010(16)
N004 0.044(2) 0.0463(17) 0.0435(17) 0.0048(15) 0.0104(15) -0.0039(15)
N005 0.0434(19) 0.0472(17) 0.0405(17) 0.0064(15) 0.0076(14) 0.0002(15)
N006 0.047(2) 0.0488(18) 0.0472(18) 0.0044(15) 0.0140(15) -0.0007(16)
N007 0.050(2) 0.0526(18) 0.0452(17) 0.0091(16) 0.0185(15) -0.0047(17)
C008 0.044(2) 0.043(2) 0.039(2) 0.0009(17) 0.0232(18) -0.011(2)
C009 0.047(3) 0.049(2) 0.055(2) -0.0002(19) 0.0274(18) 0.000(2)
C00A 0.044(2) 0.051(2) 0.042(2) -0.0021(18) 0.0163(17) -0.0018(19)
C00B 0.040(2) 0.045(2) 0.0408(19) 0.0077(17) 0.0188(17) 0.0018(18)
C00C 0.034(2) 0.046(2) 0.044(2) -0.0012(19) 0.0156(17) 0.0084(17)
C00D 0.049(2) 0.054(2) 0.059(2) 0.012(2) 0.0217(18) -0.005(2)
C00E 0.056(3) 0.049(2) 0.054(2) -0.0024(18) 0.022(2) 0.002(2)
N00F 0.054(2) 0.079(2) 0.093(3) -0.008(2) 0.035(2) 0.000(2)
N00G 0.094(3) 0.059(2) 0.084(3) 0.001(2) 0.028(2) -0.001(2)
C00H 0.051(2) 0.051(2) 0.052(2) 0.002(2) 0.0297(19) -0.0033(19)
C00I 0.064(3) 0.057(3) 0.044(2) -0.001(2) 0.009(2) 0.009(2)
C00J 0.071(3) 0.058(3) 0.075(3) -0.005(2) 0.049(2) 0.006(3)
C00K 0.053(3) 0.056(2) 0.055(2) 0.005(2) 0.0026(19) -0.004(2)
C00L 0.041(2) 0.050(2) 0.058(2) 0.009(2) 0.0031(19) -0.003(2)
N00M 0.133(4) 0.058(2) 0.136(3) -0.012(2) 0.093(3) -0.012(2)
C00N 0.056(3) 0.066(3) 0.060(2) 0.004(2) 0.019(2) -0.003(2)
C00O 0.093(3) 0.060(3) 0.064(3) 0.014(2) 0.042(3) 0.004(2)
C00P 0.072(3) 0.082(3) 0.055(2) 0.007(2) 0.037(2) -0.001(3)
C00Q 0.048(3) 0.046(2) 0.050(2) 0.001(2) 0.0029(19) -0.006(2)
C00R 0.060(3) 0.064(2) 0.050(2) -0.002(2) 0.022(2) -0.001(2)
C00S 0.070(3) 0.055(3) 0.067(3) 0.009(2) 0.000(2) -0.001(2)
N00T 0.171(4) 0.098(3) 0.094(3) 0.026(2) 0.093(3) 0.018(3)
C00U 0.087(4) 0.069(3) 0.056(3) -0.007(3) -0.002(2) 0.015(3)
C00V 0.061(3) 0.061(3) 0.087(3) 0.009(3) -0.003(2) -0.018(2)
C00W 0.051(3) 0.084(3) 0.084(3) 0.001(3) 0.016(2) 0.013(3)
C00X 0.058(3) 0.067(3) 0.059(2) 0.017(2) 0.022(2) -0.010(2)
C00Y 0.073(3) 0.066(3) 0.075(3) -0.003(3) -0.001(3) -0.006(2)
C00Z 0.081(4) 0.061(3) 0.086(4) -0.015(3) -0.017(3) -0.004(3)
C010 0.065(4) 0.067(3) 0.095(3) -0.001(3) -0.002(3) 0.013(3)
C011 0.065(3) 0.063(2) 0.047(2) 0.019(2) 0.012(2) -0.010(2)
C012 0.100(4) 0.074(3) 0.078(3) -0.029(3) 0.006(3) -0.001(3)
C013 0.084(4) 0.090(3) 0.062(3) -0.013(3) 0.022(2) 0.011(3)

loop_
_atom_type_symbol
_atom_type_description
_atom_type_scat_dispersion_real
_atom_type_scat_dispersion_imag
_atom_type_scat_source
C C 0.0033 0.0016 'International Tables Vol C Tables 4.2.6.8 and 6.1.1.4'
H H 0.0000 0.0000 'International Tables Vol C Tables 4.2.6.8 and 6.1.1.4'
Fe Fe 0.3463 0.8444 'International Tables Vol C Tables 4.2.6.8 and 6.1.1.4'
N N 0.0061 0.0033 'International Tables Vol C Tables 4.2.6.8 and 6.1.1.4'

loop_
_geom_angle_atom_site_label_1
_geom_angle_atom_site_label_2
_geom_angle_atom_site_label_3
_geom_angle
_geom_angle_site_symmetry_1
_geom_angle_site_symmetry_3
N002 Fe01 N003 85.70(11) 3_766 .
N002 Fe01 N004 95.81(12) 3_766 .
N002 Fe01 N005 97.78(11) 3_766 .
N002 Fe01 N006 96.68(11) 3_766 .
N002 Fe01 N007 178.54(11) 3_766 .
N003 Fe01 N004 176.62(11) . .
N003 Fe01 N005 90.12(11) . .
N003 Fe01 N006 88.52(11) . .
N003 Fe01 N007 93.57(11) . .
N004 Fe01 N005 86.68(11) . .
N004 Fe01 N006 94.31(11) . .
N004 Fe01 N007 84.99(12) . .
N005 Fe01 N006 165.33(12) . .
N005 Fe01 N007 83.48(12) . .
N006 Fe01 N007 82.03(12) . .
C00C N002 Fe01 169.9(3) . 3_766
C008 N003 Fe01 171.9(3) . .
C00N N004 Fe01 127.4(3) . .
C00Q N004 Fe01 114.4(2) . .
C00Q N004 C00N 117.2(3) . .
C00I N005 Fe01 128.0(3) . .
C00I N005 C00L 118.3(3) . .
C00L N005 Fe01 113.6(2) . .
C00K N006 Fe01 127.5(3) . .
C00K N006 C00R 118.1(3) . .
C00R N006 Fe01 114.4(3) . .
C00P N007 Fe01 106.54(19) . .
C00P N007 C011 109.4(3) . .
C00X N007 Fe01 106.87(19) . .
C00X N007 C00P 112.5(3) . .
C00X N007 C011 112.6(3) . .
C011 N007 Fe01 108.7(2) . .
N003 C008 C00B 177.9(4) . .
C00A C009 C00E 121.0(3) . .
C00A C009 C00J 123.3(3) . .
C00J C009 C00E 115.7(3) . .
C009 C00A C00B 121.1(3) . .
C009 C00A C00H 119.7(3) . .
C00B C00A C00H 119.1(3) . .
C008 C00B C00A 120.6(3) . .
C008 C00B C00C 115.3(3) . .
C00C C00B C00A 124.0(3) . .
N002 C00C C00B 176.1(3) . .
N00G C00D C00H 177.8(4) . .
N00F C00E C009 178.4(4) . .
C00D C00H C00A 122.4(3) . .
C00O C00H C00A 120.8(3) . .
C00O C00H C00D 116.7(3) . .
N005 C00I H00I 118.7 . .
N005 C00I C00U 122.6(4) . .
C00U C00I H00I 118.7 . .
N00M C00J C009 176.8(4) . .
N006 C00K H00K 118.8 . .
N006 C00K C00Y 122.5(4) . .
C00Y C00K H00K 118.8 . .
N005 C00L C00V 121.9(4) . .
N005 C00L C00X 115.1(3) . .
C00V C00L C00X 123.0(4) . .
N004 C00N H00N 118.3 . .
N004 C00N C00W 123.4(4) . .
C00W C00N H00N 118.3 . .
N00T C00O C00H 176.6(5) . .
N007 C00P H00A 109.9 . .
N007 C00P H00B 109.9 . .
N007 C00P C00R 108.8(3) . .
H00A C00P H00B 108.3 . .
C00R C00P H00A 109.9 . .
C00R C00P H00B 109.9 . .
N004 C00Q C00S 122.6(4) . .
N004 C00Q C011 115.0(3) . .
C00S C00Q C011 122.4(4) . .
N006 C00R C00P 114.3(3) . .
N006 C00R C013 121.3(4) . .
C013 C00R C00P 124.4(4) . .
C00Q C00S H00S 120.5 . .
C010 C00S C00Q 119.1(4) . .
C010 C00S H00S 120.5 . .
C00I C00U H00U 120.6 . .
C00Z C00U C00I 118.8(4) . .
C00Z C00U H00U 120.6 . .
C00L C00V H00V 120.4 . .
C00Z C00V C00L 119.1(4) . .
C00Z C00V H00V 120.4 . .
C00N C00W H00W 120.6 . .
C00N C00W C010 118.8(4) . .
C010 C00W H00W 120.6 . .
N007 C00X C00L 110.2(3) . .
N007 C00X H00C 109.6 . .
N007 C00X H00D 109.6 . .
C00L C00X H00C 109.6 . .
C00L C00X H00D 109.6 . .
H00C C00X H00D 108.1 . .
C00K C00Y H00Y 120.2 . .
C012 C00Y C00K 119.7(4) . .
C012 C00Y H00Y 120.2 . .
C00U C00Z H00Z 120.4 . .
C00V C00Z C00U 119.2(4) . .
C00V C00Z H00Z 120.4 . .
C00S C010 H010 120.5 . .
C00W C010 C00S 119.0(4) . .
C00W C010 H010 120.5 . .
N007 C011 H01A 109.1 . .
N007 C011 H01B 109.1 . .
C00Q C011 N007 112.6(3) . .
C00Q C011 H01A 109.1 . .
C00Q C011 H01B 109.1 . .
H01A C011 H01B 107.8 . .
C00Y C012 H012 120.7 . .
C00Y C012 C013 118.7(4) . .
C013 C012 H012 120.7 . .
C00R C013 H013 120.1 . .
C012 C013 C00R 119.7(4) . .
C012 C013 H013 120.1 . .

loop_
_geom_bond_atom_site_label_1
_geom_bond_atom_site_label_2
_geom_bond_distance
_geom_bond_site_symmetry_2
Fe01 N002 1.948(3) 3_766
Fe01 N003 1.957(3) .
Fe01 N004 1.975(3) .
Fe01 N005 1.980(3) .
Fe01 N006 1.980(3) .
Fe01 N007 2.000(3) .
N002 Fe01 1.948(3) 3_766
N002 C00C 1.152(4) .
N003 C008 1.154(4) .
N004 C00N 1.342(4) .
N004 C00Q 1.341(4) .
N005 C00I 1.333(4) .
N005 C00L 1.345(4) .
N006 C00K 1.333(4) .
N006 C00R 1.346(4) .
N007 C00P 1.492(4) .
N007 C00X 1.481(4) .
N007 C011 1.495(4) .
C008 C00B 1.405(5) .
C009 C00A 1.392(4) .
C009 C00E 1.420(5) .
C009 C00J 1.407(5) .
C00A C00B 1.427(4) .
C00A C00H 1.428(4) .
C00B C00C 1.412(5) .
C00D N00G 1.149(4) .
C00D C00H 1.419(5) .
C00E N00F 1.150(4) .
C00H C00O 1.404(5) .
C00I H00I 0.9300 .
C00I C00U 1.373(5) .
C00J N00M 1.156(4) .
C00K H00K 0.9300 .
C00K C00Y 1.373(5) .
C00L C00V 1.376(5) .
C00L C00X 1.492(5) .
C00N H00N 0.9300 .
C00N C00W 1.367(5) .
C00O N00T 1.148(4) .
C00P H00A 0.9700 .
C00P H00B 0.9700 .
C00P C00R 1.497(5) .
C00Q C00S 1.375(5) .
C00Q C011 1.486(5) .
C00R C013 1.385(5) .
C00S H00S 0.9300 .
C00S C010 1.375(6) .
C00U H00U 0.9300 .
C00U C00Z 1.372(6) .
C00V H00V 0.9300 .
C00V C00Z 1.371(6) .
C00W H00W 0.9300 .
C00W C010 1.371(5) .
C00X H00C 0.9700 .
C00X H00D 0.9700 .
C00Y H00Y 0.9300 .
C00Y C012 1.357(6) .
C00Z H00Z 0.9300 .
C010 H010 0.9300 .
C011 H01A 0.9700 .
C011 H01B 0.9700 .
C012 H012 0.9300 .
C012 C013 1.364(6) .
C013 H013 0.9300 .

loop_
_geom_torsion_atom_site_label_1
_geom_torsion_atom_site_label_2
_geom_torsion_atom_site_label_3
_geom_torsion_atom_site_label_4
_geom_torsion
Fe01 N004 C00N C00W 167.2(3)
Fe01 N004 C00Q C00S -167.3(3)
Fe01 N004 C00Q C011 16.4(3)
Fe01 N005 C00I C00U -177.9(3)
Fe01 N005 C00L C00V 177.7(3)
Fe01 N005 C00L C00X -4.8(4)
Fe01 N006 C00K C00Y -175.9(3)
Fe01 N006 C00R C00P 0.9(4)
Fe01 N006 C00R C013 178.6(3)
Fe01 N007 C00P C00R 39.0(3)
Fe01 N007 C00X C00L -35.0(3)
Fe01 N007 C011 C00Q 18.8(3)
N004 C00N C00W C010 -0.4(6)
N004 C00Q C00S C010 -2.6(5)
N004 C00Q C011 N007 -23.6(4)
N005 C00I C00U C00Z 0.2(6)
N005 C00L C00V C00Z 0.9(6)
N005 C00L C00X N007 27.1(4)
N006 C00K C00Y C012 -2.3(6)
N006 C00R C013 C012 -2.5(6)
N007 C00P C00R N006 -27.0(4)
N007 C00P C00R C013 155.3(3)
C009 C00A C00B C008 -154.3(3)
C009 C00A C00B C00C 25.9(5)
C009 C00A C00H C00D -146.4(4)
C009 C00A C00H C00O 30.0(5)
C00B C00A C00H C00D 35.5(5)
C00B C00A C00H C00O -148.1(3)
C00E C009 C00A C00B -161.6(3)
C00E C009 C00A C00H 20.4(5)
C00H C00A C00B C008 23.8(5)
C00H C00A C00B C00C -156.1(3)
C00I N005 C00L C00V 0.1(5)
C00I N005 C00L C00X 177.6(3)
C00I C00U C00Z C00V 0.8(6)
C00J C009 C00A C00B 18.5(5)
C00J C009 C00A C00H -159.6(3)
C00K N006 C00R C00P -176.7(3)
C00K N006 C00R C013 1.0(5)
C00K C00Y C012 C013 0.7(7)
C00L N005 C00I C00U -0.7(5)
C00L C00V C00Z C00U -1.3(6)
C00N N004 C00Q C00S 2.1(5)
C00N N004 C00Q C011 -174.2(3)
C00N C00W C010 C00S -0.1(6)
C00P N007 C00X C00L -151.6(3)
C00P N007 C011 C00Q 134.7(3)
C00P C00R C013 C012 175.0(4)
C00Q N004 C00N C00W -0.6(5)
C00Q C00S C010 C00W 1.5(6)
C00R N006 C00K C00Y 1.4(5)
C00S C00Q C011 N007 160.1(3)
C00V C00L C00X N007 -155.4(3)
C00X N007 C00P C00R 155.8(3)
C00X N007 C011 C00Q -99.4(3)
C00X C00L C00V C00Z -176.4(4)
C00Y C012 C013 C00R 1.6(7)
C011 N007 C00P C00R -78.3(3)
C011 N007 C00X C00L 84.3(3)
C011 C00Q C00S C010 173.4(4)
